data_4519448
loop_
_publ_author_name
'Abdel Rahman Al Ahmad'
'Thierry Maris'
'Christian Pellerin'
'James D. Wuest'

_publ_section_title
;
 Adding a Pinch of Salt: Using Ionic Mixed-Crystal Seeds to Search for New
 Solid Forms
;
_journal_name_full 'Crystal Growth & Design'
_journal_page_first 7472
_journal_page_last 7481
_journal_paper_doi 10.1021/acs.cgd.3c00884
_journal_volume 23
_journal_year 2023
_chemical_formula_moiety 'C12 H14 N2, 2(Cl)'
_chemical_formula_sum 'C12 H14 Cl2 N2'
_chemical_formula_weight 257.15
_chemical_name_common 'Paraquat Dichloride'
_chemical_name_systematic
;
1,1'-dimethyl-4,4'-bipyridin-1-ium bis(chloride)
;
_space_group_crystal_system orthorhombic
_space_group_IT_number 58
_space_group_name_Hall '-P 2 2n'
_space_group_name_H-M_alt 'P n n m'
_atom_sites_solution_hydrogens difmap
_atom_sites_solution_primary dual
_cell_angle_alpha 90
_cell_angle_beta 90
_cell_angle_gamma 90
_cell_formula_units_Z 2
_cell_length_a 13.7562(6)
_cell_length_b 6.3270(3)
_cell_length_c 7.1050(3)
_cell_measurement_reflns_used 4917
_cell_measurement_temperature 150
_cell_measurement_theta_max 54.894
_cell_measurement_theta_min 5.598
_cell_volume 618.39(5)
_computing_cell_refinement
;
SAINT (2020) V8.40B; Integration Software for Single Crystal Data.
Bruker AXS Inc., Madison, WI 53719-1173.
;
_computing_data_collection
;
APEX 4 (2022) Bruker AXS Inc., Madison, WI 53719-1173.
;
_computing_data_reduction
;
SAINT (2020) V8.40B; Integration Software for Single Crystal Data.
Bruker AXS Inc., Madison, WI 53719-1173.
;
_computing_molecular_graphics 'Olex2 1.3 (Dolomanov et al., 2009)'
_computing_publication_material 'Olex2 1.3 (Dolomanov et al., 2009)'
_computing_structure_refinement 'XL  (Sheldrick, 2008)'
_computing_structure_solution 'SHELXT 2018/2 (Sheldrick, 2018)'
_diffrn_ambient_temperature 150
_diffrn_detector 'CMOS Area detector'
_diffrn_detector_area_resol_mean 10.42
_diffrn_detector_type 'Bruker CMOS Photon III '
_diffrn_measured_fraction_theta_full 0.992
_diffrn_measured_fraction_theta_max 0.992
_diffrn_measurement_device 'k-geometry diffractometer'
_diffrn_measurement_device_type 'Bruker Venture Metaljet'
_diffrn_measurement_method '\w and \f scans'
_diffrn_radiation_collimation 'Focusing mirrors'
_diffrn_radiation_monochromator 'Helios MX Mirror Optics'
_diffrn_radiation_probe x-ray
_diffrn_radiation_type 'Ga K\a'
_diffrn_radiation_wavelength 1.34139
_diffrn_reflns_av_R_equivalents 0.0380
_diffrn_reflns_av_unetI/netI 0.0277
_diffrn_reflns_Laue_measured_fraction_full 0.992
_diffrn_reflns_Laue_measured_fraction_max 0.992
_diffrn_reflns_limit_h_max 16
_diffrn_reflns_limit_h_min -16
_diffrn_reflns_limit_k_max 7
_diffrn_reflns_limit_k_min -7
_diffrn_reflns_limit_l_max 8
_diffrn_reflns_limit_l_min -8
_diffrn_reflns_number 5169
_diffrn_reflns_point_group_measured_fraction_full 0.992
_diffrn_reflns_point_group_measured_fraction_max 0.992
_diffrn_reflns_theta_full 53.594
_diffrn_reflns_theta_max 54.868
_diffrn_reflns_theta_min 5.596
_diffrn_source 'Metal Jet'
_diffrn_source_current 2.85
_diffrn_source_power 0.1986735
_diffrn_source_target Ga
_diffrn_source_type 'Gallium Liquid Metal Jet Source'
_diffrn_source_voltage 69.71
_exptl_absorpt_coefficient_mu 2.988
_exptl_absorpt_correction_T_max 0.2536
_exptl_absorpt_correction_T_min 0.1515
_exptl_absorpt_correction_type multi-scan
_exptl_absorpt_process_details
;
SADABS-2016/2 (Bruker,2016/2) was used for absorption correction.
wR2(int) was 0.1325 before and 0.0606 after correction.
The Ratio of minimum to maximum transmission is 0.5974.
The \l/2 correction factor is Not present.
;
_exptl_crystal_colour 'clear light colourless'
_exptl_crystal_colour_lustre clear
_exptl_crystal_colour_modifier light
_exptl_crystal_colour_primary colourless
_exptl_crystal_density_diffrn 1.381
_exptl_crystal_description block
_exptl_crystal_F_000 268
_exptl_crystal_recrystallization_method 'crystallised from EtOH 95%'
_exptl_crystal_size_max 0.13
_exptl_crystal_size_mid 0.12
_exptl_crystal_size_min 0.11
_refine_diff_density_max 0.204
_refine_diff_density_min -0.216
_refine_diff_density_rms 0.043
_refine_ls_extinction_coef .
_refine_ls_extinction_method none
_refine_ls_goodness_of_fit_ref 1.136
_refine_ls_hydrogen_treatment refall
_refine_ls_matrix_type full
_refine_ls_number_parameters 58
_refine_ls_number_reflns 639
_refine_ls_number_restraints 0
_refine_ls_restrained_S_all 1.136
_refine_ls_R_factor_all 0.0307
_refine_ls_R_factor_gt 0.0301
_refine_ls_shift/su_max 0.000
_refine_ls_shift/su_mean 0.000
_refine_ls_structure_factor_coef Fsqd
_refine_ls_weighting_details 'w=1/[\s^2^(Fo^2^)+(0.0473P)^2^+0.1800P] where P=(Fo^2^+2Fc^2^)/3'
_refine_ls_weighting_scheme calc
_refine_ls_wR_factor_gt 0.0857
_refine_ls_wR_factor_ref 0.0865
_reflns_Friedel_coverage 0.000
_reflns_Friedel_fraction_full .
_reflns_Friedel_fraction_max .
_reflns_number_gt 622
_reflns_number_total 639
_reflns_threshold_expression 'I > 2\s(I)'
_cod_data_source_file S01_Pq-Cl2_Anhydre_Pnnm.cif
_cod_data_source_block jw25587
_cod_database_code 4519448

loop_
_space_group_symop_id
_space_group_symop_operation_xyz
1 'x, y, z'
2 '-x, -y, z'
3 '-x+1/2, y+1/2, -z+1/2'
4 'x+1/2, -y+1/2, -z+1/2'
5 '-x, -y, -z'
6 'x, y, -z'
7 'x-1/2, -y-1/2, z-1/2'
8 '-x-1/2, y-1/2, z-1/2'

loop_
_atom_site_label
_atom_site_type_symbol
_atom_site_fract_x
_atom_site_fract_y
_atom_site_fract_z
_atom_site_U_iso_or_equiv
_atom_site_adp_type
_atom_site_occupancy
_atom_site_site_symmetry_order
_atom_site_calc_flag
_atom_site_refinement_flags_posn
_atom_site_refinement_flags_adp
_atom_site_refinement_flags_occupancy
_atom_site_disorder_assembly
_atom_site_disorder_group
C1 C 0.38782(13) 0.6237(3) 0.6629(2) 0.0472(4) Uani 1 1 d . . . . .
H1 H 0.3687(14) 0.553(4) 0.768(3) 0.073(7) Uiso 1 1 d . . . . .
N1 N 0.36251(10) 0.5340(3) 0.500000 0.0320(4) Uani 1 2 d S T P . .
C2 C 0.44111(13) 0.8079(3) 0.6662(2) 0.0470(4) Uani 1 1 d . . . . .
H2 H 0.4601(15) 0.856(3) 0.780(3) 0.073(6) Uiso 1 1 d . . . . .
C3 C 0.46985(12) 0.9024(3) 0.500000 0.0299(4) Uani 1 2 d S T P . .
C4 C 0.30340(15) 0.3384(3) 0.500000 0.0385(5) Uani 1 2 d S T P . .
H4A H 0.2356(18) 0.383(4) 0.500000 0.042(6) Uiso 1 2 d S . P . .
H4B H 0.3172(13) 0.262(2) 0.384(3) 0.043(5) Uiso 1 1 d . . . . .
Cl1 Cl 0.13369(4) 0.73373(8) 0.500000 0.0402(2) Uani 1 2 d S T P . .

loop_
_atom_site_aniso_label
_atom_site_aniso_U_11
_atom_site_aniso_U_22
_atom_site_aniso_U_33
_atom_site_aniso_U_23
_atom_site_aniso_U_13
_atom_site_aniso_U_12
C1 0.0663(10) 0.0394(9) 0.0358(8) 0.0064(7) -0.0025(7) -0.0150(7)
N1 0.0310(8) 0.0252(8) 0.0399(9) 0.000 0.000 0.0029(6)
C2 0.0683(10) 0.0395(8) 0.0333(8) 0.0039(7) -0.0077(7) -0.0163(7)
C3 0.0297(8) 0.0259(9) 0.0342(9) 0.000 0.000 0.0047(7)
C4 0.0365(10) 0.0260(10) 0.0530(13) 0.000 0.000 -0.0017(8)
Cl1 0.0484(4) 0.0350(3) 0.0373(4) 0.000 0.000 0.01124(18)

loop_
_atom_type_symbol
_atom_type_description
_atom_type_scat_dispersion_real
_atom_type_scat_dispersion_imag
_atom_type_scat_source
C C 0.0137 0.0067 'International Tables Vol C Tables 4.2.6.8 and 6.1.1.4'
H H 0.0000 0.0000 'International Tables Vol C Tables 4.2.6.8 and 6.1.1.4'
Cl Cl 0.3281 0.5435 'International Tables Vol C Tables 4.2.6.8 and 6.1.1.4'
N N 0.0241 0.0134 'International Tables Vol C Tables 4.2.6.8 and 6.1.1.4'

loop_
_geom_angle_atom_site_label_1
_geom_angle_atom_site_label_2
_geom_angle_atom_site_label_3
_geom_angle
_geom_angle_site_symmetry_1
_geom_angle_site_symmetry_3
N1 C1 H1 115.3(14) . .
N1 C1 C2 120.88(14) . .
C2 C1 H1 123.9(14) . .
C1 N1 C1 120.17(18) 6_556 .
C1 N1 C4 119.90(9) 6_556 .
C1 N1 C4 119.90(9) . .
C1 C2 H2 117.0(14) . .
C1 C2 C3 120.28(14) . .
C3 C2 H2 122.5(14) . .
C2 C3 C2 117.49(18) . 6_556
C2 C3 C3 121.25(9) . 5_676
C2 C3 C3 121.25(9) 6_556 5_676
N1 C4 H4A 106.4(14) . .
N1 C4 H4B 107.9(10) . .
N1 C4 H4B 107.9(10) . 6_556
H4A C4 H4B 109.4(12) . .
H4A C4 H4B 109.3(12) . 6_556
H4B C4 H4B 116(2) . 6_556

loop_
_geom_bond_atom_site_label_1
_geom_bond_atom_site_label_2
_geom_bond_distance
_geom_bond_site_symmetry_2
C1 H1 0.91(2) .
C1 N1 1.3355(18) .
C1 C2 1.377(2) .
N1 C4 1.480(2) .
C2 H2 0.91(2) .
C2 C3 1.3813(18) .
C3 C3 1.488(4) 5_676
C4 H4A 0.98(2) .
C4 H4B 0.971(19) .
C4 H4B 0.971(19) 6_556

loop_
_geom_hbond_atom_site_label_D
_geom_hbond_atom_site_label_H
_geom_hbond_atom_site_label_A
_geom_hbond_distance_DH
_geom_hbond_distance_HA
_geom_hbond_distance_DA
_geom_hbond_angle_DHA
_geom_hbond_site_symmetry_A
_geom_hbond_publ_flag
C1 H1 Cl1 0.91(2) 2.61(2) 3.4514(16) 154.7(18) 3_546 yes
C2 H2 Cl1 0.91(2) 2.91(2) 3.5654(17) 130.6(17) 7_676 yes
C4 H4A Cl1 0.98(2) 2.62(2) 3.421(2) 139.2(18) . yes
C4 H4B Cl1 0.971(19) 2.82(2) 3.7159(6) 154.0(12) 3_545 yes

loop_
_geom_torsion_atom_site_label_1
_geom_torsion_atom_site_label_2
_geom_torsion_atom_site_label_3
_geom_torsion_atom_site_label_4
_geom_torsion
_geom_torsion_site_symmetry_1
_geom_torsion_site_symmetry_2
_geom_torsion_site_symmetry_3
_geom_torsion_site_symmetry_4
C1 C2 C3 C2 1.5(3) . . . 6_556
C1 C2 C3 C3 -178.0(2) . . . 5_676
N1 C1 C2 C3 -0.4(3) . . . .
C2 C1 N1 C1 -0.8(3) . . . 6_556
C2 C1 N1 C4 -178.70(17) . . . .

_cod_database_fobs_code 4519448
